data_4069117
loop_
_publ_author_name
'Amadoruge, Monika L.'
'Yoder, Claude H.'
'Conneywerdy, Julia Hope'
'Heroux, Katie'
'Rheingold, Arnold L.'
'Weinert, Charles S.'

_publ_section_title
;
 73Ge NMR Spectral Investigations of Singly Bonded Oligogermanes
;
_journal_issue 10
_journal_name_full Organometallics
_journal_page_first 3067
_journal_paper_doi 10.1021/om900035r
_journal_volume 28
_journal_year 2009
_chemical_formula_sum 'C26 H26 Ge2'
_chemical_formula_weight 483.65
_chemical_name_systematic
;
 ?
;
_space_group.centring_type P

_space_group_IT_number 33
_space_group.IT_number 33

_symmetry_cell_setting orthorhombic
_symmetry_space_group_name_Hall 'P 2c -2n'
_symmetry_space_group_name_H-M 'P n a 21'
_atom_sites_solution_hydrogens geom
_atom_sites_solution_primary direct
_atom_sites_solution_secondary difmap
_audit_creation_method SHELXL-97
_cell_angle_alpha 90.00
_cell_angle_beta 90.00
_cell_angle_gamma 90.00
_cell_formula_units_Z 4
_cell_length_a 24.7570(3)
_cell_length_b 7.7560(5)
_cell_length_c 11.7010(11)
_cell_measurement_reflns_used 9893
_cell_measurement_temperature 100(2)
_cell_measurement_theta_max 27.82
_cell_measurement_theta_min 2.40
_cell_volume 2246.8(3)
_computing_cell_refinement 'Bruker SAINT'
_computing_data_collection 'Bruker APEX2'
_computing_data_reduction 'Bruker SAINT'
_computing_molecular_graphics ORTEP-32
_computing_publication_material WINGX
_computing_structure_refinement 'SHELXL-97 (Sheldrick, 1997)'
_computing_structure_solution SIR-2004
_diffrn_ambient_temperature 100(2)
_diffrn_measured_fraction_theta_full 1.000
_diffrn_measured_fraction_theta_max 0.967
_diffrn_measurement_device_type 'Bruker APEX-II CCD'
_diffrn_measurement_method '\f and \w scans'
_diffrn_radiation_monochromator graphite
_diffrn_radiation_source 'fine-focus sealed tube'
_diffrn_radiation_type MoK\a
_diffrn_radiation_wavelength 0.71073
_diffrn_reflns_av_R_equivalents 0.0567
_diffrn_reflns_av_sigmaI/netI 0.0473
_diffrn_reflns_limit_h_max 31
_diffrn_reflns_limit_h_min -30
_diffrn_reflns_limit_k_max 10
_diffrn_reflns_limit_k_min -10
_diffrn_reflns_limit_l_max 15
_diffrn_reflns_limit_l_min -15
_diffrn_reflns_number 29898
_diffrn_reflns_theta_full 25.00
_diffrn_reflns_theta_max 28.20
_diffrn_reflns_theta_min 1.65
_exptl_absorpt_coefficient_mu 2.684
_exptl_absorpt_correction_T_max 0.9483
_exptl_absorpt_correction_T_min 0.8344
_exptl_absorpt_correction_type multi-scan
_exptl_absorpt_process_details SADABS
_exptl_crystal_colour colorless
_exptl_crystal_density_diffrn 1.430
_exptl_crystal_density_method 'not measured'
_exptl_crystal_description plate
_exptl_crystal_F_000 984
_exptl_crystal_size_max 0.07
_exptl_crystal_size_mid 0.07
_exptl_crystal_size_min 0.02
_refine_diff_density_max 0.952
_refine_diff_density_min -0.324
_refine_diff_density_rms 0.077
_refine_ls_abs_structure_details 'Flack H D (1983), Acta Cryst. A39, 876-881'
_refine_ls_abs_structure_Flack 0.003(12)
_refine_ls_extinction_method none
_refine_ls_goodness_of_fit_ref 1.048
_refine_ls_hydrogen_treatment constr
_refine_ls_matrix_type full
_refine_ls_number_parameters 255
_refine_ls_number_reflns 5198
_refine_ls_number_restraints 1
_refine_ls_restrained_S_all 1.047
_refine_ls_R_factor_all 0.0438
_refine_ls_R_factor_gt 0.0332
_refine_ls_shift/su_max 0.001
_refine_ls_shift/su_mean 0.000
_refine_ls_structure_factor_coef Fsqd
_refine_ls_weighting_details 'calc w=1/[\s^2^(Fo^2^)+(0.0282P)^2^+0.4949P] where P=(Fo^2^+2Fc^2^)/3'
_refine_ls_weighting_scheme calc
_refine_ls_wR_factor_gt 0.0655
_refine_ls_wR_factor_ref 0.0698
_reflns_number_gt 4499
_reflns_number_total 5198
_reflns_threshold_expression >2sigma(I)
_cod_data_source_file om900035r_si_001.cif
_cod_data_source_block wein62
_cod_depositor_comments
;
The following automatic conversions were performed:

'_symmetry_cell_setting' value 'Orthorhombic' changed to
'orthorhombic' according to
/home/saulius/struct/CIF-dictionaries/cif_core.dic dictionary named
'cif_core.dic' version 2.4.2 from 2011-04-26.

Automatic conversion script
Id: cif_fix_values 1715 2011-07-08 13:25:40Z adriana 

The following automatic conversions were performed:

'_space_group.centring_type' value 'primitive' was replaced with the
value 'P' as specified in the replacement file
'/home/antanas/src/cod-tools/trunk/data/replacement-values/replacement_values.lst'.

Automatic conversion script
Id: cif_fix_values 5642 2017-10-24 12:04:52Z antanas 
;
_cod_original_sg_symbol_H-M Pna2(1)
_cod_database_code 4069117

loop_
_symmetry_equiv_pos_as_xyz
'x, y, z'
'-x, -y, z+1/2'
'-x+1/2, y+1/2, z+1/2'
'x+1/2, -y+1/2, z'

loop_
_atom_site_label
_atom_site_type_symbol
_atom_site_fract_x
_atom_site_fract_y
_atom_site_fract_z
_atom_site_U_iso_or_equiv
_atom_site_adp_type
_atom_site_occupancy
_atom_site_symmetry_multiplicity
_atom_site_calc_flag
_atom_site_refinement_flags
C1 C 0.59801(14) 0.9680(5) 0.6276(3) 0.0179(7) Uani 1 1 d .
C2 C 0.59040(14) 1.1433(5) 0.6109(3) 0.0230(8) Uani 1 1 d .
H2 H 0.5923 1.1894 0.5358 0.028 Uiso 1 1 calc R
C3 C 0.58001(15) 1.2530(5) 0.7027(3) 0.0277(8) Uani 1 1 d .
H3 H 0.5749 1.3728 0.6896 0.033 Uiso 1 1 calc R
C4 C 0.57710(15) 1.1889(5) 0.8116(3) 0.0266(8) Uani 1 1 d .
H4 H 0.5691 1.2637 0.8736 0.032 Uiso 1 1 calc R
C5 C 0.58580(16) 1.0151(5) 0.8312(3) 0.0296(9) Uani 1 1 d .
H5 H 0.5851 0.9707 0.9068 0.036 Uiso 1 1 calc R
C6 C 0.59561(15) 0.9062(5) 0.7391(3) 0.0266(9) Uani 1 1 d .
H6 H 0.6008 0.7866 0.7527 0.032 Uiso 1 1 calc R
C7 C 0.56009(12) 0.6337(4) 0.4889(3) 0.0174(6) Uani 1 1 d .
C8 C 0.56397(15) 0.5086(4) 0.4031(3) 0.0220(7) Uani 1 1 d .
H8 H 0.5937 0.5102 0.3518 0.026 Uiso 1 1 calc R
C9 C 0.52440(15) 0.3815(4) 0.3925(3) 0.0240(8) Uani 1 1 d .
H9 H 0.5271 0.2975 0.3337 0.029 Uiso 1 1 calc R
C10 C 0.48160(14) 0.3777(4) 0.4667(3) 0.0262(9) Uani 1 1 d .
H10 H 0.4548 0.2909 0.4591 0.031 Uiso 1 1 calc R
C11 C 0.47727(14) 0.4999(4) 0.5529(3) 0.0243(8) Uani 1 1 d .
H11 H 0.4477 0.4963 0.6047 0.029 Uiso 1 1 calc R
C12 C 0.51623(14) 0.6271(4) 0.5630(3) 0.0225(8) Uani 1 1 d .
H12 H 0.5129 0.7114 0.6215 0.027 Uiso 1 1 calc R
C13 C 0.61200(14) 0.9435(4) 0.3558(3) 0.0168(8) Uani 1 1 d .
C14 C 0.65074(14) 1.0696(4) 0.3299(3) 0.0217(7) Uani 1 1 d .
H14 H 0.6795 1.0910 0.3817 0.026 Uiso 1 1 calc R
C15 C 0.64736(14) 1.1630(4) 0.2295(3) 0.0243(8) Uani 1 1 d .
H15 H 0.6734 1.2497 0.2139 0.029 Uiso 1 1 calc R
C16 C 0.60641(15) 1.1318(5) 0.1515(3) 0.0240(8) Uani 1 1 d .
H16 H 0.6048 1.1945 0.0818 0.029 Uiso 1 1 calc R
C17 C 0.56755(15) 1.0070(5) 0.1768(3) 0.0225(8) Uani 1 1 d .
H17 H 0.5391 0.9847 0.1244 0.027 Uiso 1 1 calc R
C18 C 0.57046(14) 0.9161(5) 0.2777(3) 0.0211(7) Uani 1 1 d .
H18 H 0.5435 0.8328 0.2944 0.025 Uiso 1 1 calc R
C19 C 0.75471(13) 0.8878(4) 0.5349(3) 0.0198(7) Uani 1 1 d .
C20 C 0.74778(15) 1.0240(5) 0.6098(3) 0.0251(8) Uani 1 1 d .
H20 H 0.7171 1.0263 0.6584 0.030 Uiso 1 1 calc R
C21 C 0.78532(17) 1.1584(5) 0.6149(4) 0.0347(10) Uani 1 1 d .
H21 H 0.7802 1.2511 0.6669 0.042 Uiso 1 1 calc R
C22 C 0.83007(15) 1.1555(4) 0.5436(4) 0.0329(9) Uani 1 1 d .
H22 H 0.8560 1.2457 0.5474 0.039 Uiso 1 1 calc R
C23 C 0.83695(14) 1.0232(5) 0.4679(3) 0.0289(9) Uani 1 1 d .
H23 H 0.8673 1.0228 0.4182 0.035 Uiso 1 1 calc R
C24 C 0.79988(14) 0.8897(5) 0.4634(3) 0.0242(8) Uani 1 1 d .
H24 H 0.8052 0.7980 0.4108 0.029 Uiso 1 1 calc R
C25 C 0.70465(15) 0.5928(5) 0.6880(3) 0.0288(9) Uani 1 1 d .
H25A H 0.7404 0.5434 0.7030 0.043 Uiso 1 1 calc R
H25B H 0.6773 0.5018 0.6926 0.043 Uiso 1 1 calc R
H25C H 0.6968 0.6820 0.7449 0.043 Uiso 1 1 calc R
C26 C 0.72462(17) 0.5187(5) 0.4247(3) 0.0317(9) Uani 1 1 d .
H26A H 0.7206 0.5645 0.3471 0.048 Uiso 1 1 calc R
H26B H 0.7014 0.4173 0.4340 0.048 Uiso 1 1 calc R
H26C H 0.7624 0.4860 0.4376 0.048 Uiso 1 1 calc R
Ge1 Ge 0.614895(13) 0.81415(4) 0.49909(3) 0.01660(8) Uani 1 1 d .
Ge2 Ge 0.703661(13) 0.69483(4) 0.53519(3) 0.01841(9) Uani 1 1 d .

loop_
_atom_site_aniso_label
_atom_site_aniso_U_11
_atom_site_aniso_U_22
_atom_site_aniso_U_33
_atom_site_aniso_U_23
_atom_site_aniso_U_13
_atom_site_aniso_U_12
C1 0.0163(17) 0.0186(18) 0.0188(17) -0.0022(14) -0.0034(14) -0.0012(14)
C2 0.0235(19) 0.0244(19) 0.0213(17) -0.0001(14) -0.0032(15) 0.0048(16)
C3 0.030(2) 0.0199(18) 0.033(2) -0.0001(16) -0.0050(16) 0.0052(16)
C4 0.028(2) 0.024(2) 0.0281(19) -0.0096(16) 0.0010(16) -0.0023(16)
C5 0.047(3) 0.022(2) 0.0201(18) 0.0043(15) 0.0042(17) -0.0055(18)
C6 0.038(2) 0.019(2) 0.0230(19) 0.0028(15) 0.0032(16) -0.0031(16)
C7 0.0178(15) 0.0192(15) 0.0153(15) 0.0017(14) -0.0017(14) 0.0002(12)
C8 0.0231(18) 0.0212(17) 0.0216(17) 0.0001(14) -0.0021(14) 0.0022(15)
C9 0.028(2) 0.0180(17) 0.0263(19) -0.0019(15) -0.0077(16) 0.0042(15)
C10 0.0197(19) 0.0196(17) 0.039(2) 0.0024(15) -0.0090(15) -0.0056(14)
C11 0.0190(17) 0.0265(18) 0.027(2) 0.0061(16) -0.0010(15) -0.0023(14)
C12 0.0237(19) 0.0180(17) 0.026(2) 0.0010(14) -0.0025(15) 0.0023(14)
C13 0.0200(19) 0.0144(18) 0.0161(17) 0.0003(13) 0.0027(13) 0.0043(14)
C14 0.0208(17) 0.0245(19) 0.0197(16) 0.0008(14) -0.0015(14) 0.0029(15)
C15 0.0253(19) 0.0229(19) 0.0246(18) 0.0063(14) 0.0080(15) -0.0036(15)
C16 0.033(2) 0.0218(18) 0.0171(17) 0.0035(14) -0.0016(15) 0.0064(16)
C17 0.0232(19) 0.026(2) 0.0179(17) -0.0020(14) -0.0053(14) 0.0033(16)
C18 0.0177(17) 0.0199(19) 0.0258(18) -0.0014(14) 0.0042(14) -0.0015(15)
C19 0.0175(16) 0.0220(16) 0.0198(15) 0.0069(15) -0.0083(15) -0.0019(13)
C20 0.0203(19) 0.024(2) 0.0306(19) 0.0040(15) 0.0002(15) 0.0038(15)
C21 0.036(2) 0.025(2) 0.043(2) -0.0004(17) -0.0121(19) 0.0005(18)
C22 0.0253(19) 0.0273(19) 0.046(2) 0.012(2) -0.0084(19) -0.0081(15)
C23 0.0198(18) 0.040(2) 0.026(2) 0.0126(16) -0.0032(15) -0.0064(16)
C24 0.0203(18) 0.033(2) 0.0199(18) 0.0067(15) -0.0020(14) -0.0010(16)
C25 0.025(2) 0.035(2) 0.026(2) 0.0092(18) -0.0048(15) -0.0005(17)
C26 0.035(2) 0.031(2) 0.030(2) -0.0053(17) -0.0042(18) 0.0074(18)
Ge1 0.01628(16) 0.01828(16) 0.01525(16) 0.00178(17) -0.00038(13) -0.00158(14)
Ge2 0.01758(17) 0.02010(17) 0.01756(17) 0.00182(18) -0.00129(13) 0.00025(14)

loop_
_atom_type_symbol
_atom_type_description
_atom_type_scat_dispersion_real
_atom_type_scat_dispersion_imag
_atom_type_scat_source
C C 0.0033 0.0016 'International Tables Vol C Tables 4.2.6.8 and 6.1.1.4'
H H 0.0000 0.0000 'International Tables Vol C Tables 4.2.6.8 and 6.1.1.4'
Ge Ge 0.1547 1.8001 'International Tables Vol C Tables 4.2.6.8 and 6.1.1.4'

loop_
_geom_angle_atom_site_label_1
_geom_angle_atom_site_label_2
_geom_angle_atom_site_label_3
_geom_angle
C2 C1 C6 117.7(3)
C2 C1 Ge1 121.1(3)
C6 C1 Ge1 121.2(3)
C1 C2 C3 121.0(3)
C1 C2 H2 119.5
C3 C2 H2 119.5
C4 C3 C2 120.3(3)
C4 C3 H3 119.8
C2 C3 H3 119.8
C3 C4 C5 120.0(4)
C3 C4 H4 120.0
C5 C4 H4 120.0
C4 C5 C6 119.4(4)
C4 C5 H5 120.3
C6 C5 H5 120.3
C5 C6 C1 121.6(4)
C5 C6 H6 119.2
C1 C6 H6 119.2
C12 C7 C8 118.4(3)
C12 C7 Ge1 122.1(3)
C8 C7 Ge1 119.5(3)
C9 C8 C7 120.4(3)
C9 C8 H8 119.8
C7 C8 H8 119.8
C10 C9 C8 120.1(3)
C10 C9 H9 119.9
C8 C9 H9 119.9
C9 C10 C11 120.4(3)
C9 C10 H10 119.8
C11 C10 H10 119.8
C12 C11 C10 119.6(3)
C12 C11 H11 120.2
C10 C11 H11 120.2
C11 C12 C7 121.1(3)
C11 C12 H12 119.4
C7 C12 H12 119.4
C18 C13 C14 118.0(3)
C18 C13 Ge1 120.8(3)
C14 C13 Ge1 121.2(3)
C15 C14 C13 120.5(3)
C15 C14 H14 119.7
C13 C14 H14 119.7
C14 C15 C16 120.8(3)
C14 C15 H15 119.6
C16 C15 H15 119.6
C15 C16 C17 119.0(3)
C15 C16 H16 120.5
C17 C16 H16 120.5
C18 C17 C16 120.1(3)
C18 C17 H17 120.0
C16 C17 H17 120.0
C17 C18 C13 121.6(3)
C17 C18 H18 119.2
C13 C18 H18 119.2
C20 C19 C24 118.1(3)
C20 C19 Ge2 120.2(3)
C24 C19 Ge2 121.7(3)
C19 C20 C21 121.0(4)
C19 C20 H20 119.5
C21 C20 H20 119.5
C22 C21 C20 119.5(4)
C22 C21 H21 120.2
C20 C21 H21 120.2
C23 C22 C21 120.1(3)
C23 C22 H22 119.9
C21 C22 H22 119.9
C22 C23 C24 120.3(3)
C22 C23 H23 119.9
C24 C23 H23 119.9
C23 C24 C19 121.0(4)
C23 C24 H24 119.5
C19 C24 H24 119.5
Ge2 C25 H25A 109.5
Ge2 C25 H25B 109.5
H25A C25 H25B 109.5
Ge2 C25 H25C 109.5
H25A C25 H25C 109.5
H25B C25 H25C 109.5
Ge2 C26 H26A 109.5
Ge2 C26 H26B 109.5
H26A C26 H26B 109.5
Ge2 C26 H26C 109.5
H26A C26 H26C 109.5
H26B C26 H26C 109.5
C7 Ge1 C13 106.85(15)
C7 Ge1 C1 109.53(15)
C13 Ge1 C1 109.68(14)
C7 Ge1 Ge2 111.55(9)
C13 Ge1 Ge2 112.27(10)
C1 Ge1 Ge2 106.96(10)
C26 Ge2 C25 108.60(18)
C26 Ge2 C19 111.25(17)
C25 Ge2 C19 107.62(16)
C26 Ge2 Ge1 113.16(12)
C25 Ge2 Ge1 109.00(11)
C19 Ge2 Ge1 107.05(9)

loop_
_geom_bond_atom_site_label_1
_geom_bond_atom_site_label_2
_geom_bond_distance
C1 C2 1.386(5)
C1 C6 1.391(5)
C1 Ge1 1.965(4)
C2 C3 1.394(5)
C2 H2 0.9500
C3 C4 1.369(5)
C3 H3 0.9500
C4 C5 1.384(5)
C4 H4 0.9500
C5 C6 1.391(5)
C5 H5 0.9500
C6 H6 0.9500
C7 C12 1.390(5)
C7 C8 1.399(4)
C7 Ge1 1.953(3)
C8 C9 1.395(5)
C8 H8 0.9500
C9 C10 1.371(5)
C9 H9 0.9500
C10 C11 1.389(5)
C10 H10 0.9500
C11 C12 1.385(5)
C11 H11 0.9500
C12 H12 0.9500
C13 C18 1.392(5)
C13 C14 1.403(5)
C13 Ge1 1.955(4)
C14 C15 1.382(5)
C14 H14 0.9500
C15 C16 1.386(5)
C15 H15 0.9500
C16 C17 1.397(5)
C16 H16 0.9500
C17 C18 1.376(5)
C17 H17 0.9500
C18 H18 0.9500
C19 C20 1.383(5)
C19 C24 1.397(5)
C19 Ge2 1.959(3)
C20 C21 1.398(5)
C20 H20 0.9500
C21 C22 1.387(6)
C21 H21 0.9500
C22 C23 1.366(5)
C22 H22 0.9500
C23 C24 1.385(5)
C23 H23 0.9500
C24 H24 0.9500
C25 Ge2 1.955(4)
C25 H25A 0.9800
C25 H25B 0.9800
C25 H25C 0.9800
C26 Ge2 1.951(4)
C26 H26A 0.9800
C26 H26B 0.9800
C26 H26C 0.9800
Ge1 Ge2 2.4216(4)
